data_1542681
loop_
_publ_author_name
'More, Atul A.'
'Ramana, Chepuri V.'

_publ_section_title
;
 o-Quinone Methides via Oxone-Mediated Benzofuran Oxidative
 Dearomatization and Their Intramolecular Cycloaddition with Carbonyl
 Groups: An Expeditious Construction of the Central Tetracyclic Core of
 Integrastatins, Epicoccolide A, and Epicocconigrone A.
;
_journal_issue 3
_journal_name_full 'Organic letters'
_journal_page_first 612
_journal_page_last 615
_journal_paper_doi 10.1021/acs.orglett.5b03707
_journal_volume 18
_journal_year 2016
_chemical_formula_moiety 'C22 H22 O5'
_chemical_formula_sum 'C22 H22 O5'
_chemical_formula_weight 366.40
_chemical_name_systematic
; 
 ? 
;
_space_group_IT_number 2
_symmetry_cell_setting triclinic
_symmetry_space_group_name_Hall '-P 1'
_symmetry_space_group_name_H-M 'P -1'
_atom_sites_solution_hydrogens geom
_atom_sites_solution_primary direct
_atom_sites_solution_secondary difmap
_audit_creation_method SHELXL-97
_cell_angle_alpha 103.527(4)
_cell_angle_beta 91.081(4)
_cell_angle_gamma 99.292(4)
_cell_formula_units_Z 4
_cell_length_a 9.3342(6)
_cell_length_b 10.9832(8)
_cell_length_c 19.0771(13)
_cell_measurement_reflns_used 8310
_cell_measurement_temperature 296(2)
_cell_measurement_theta_max 28.18
_cell_measurement_theta_min 2.20
_cell_volume 1873.3(2)
_computing_cell_refinement 'Bruker SAINT'
_computing_data_collection 'Bruker APEX2'
_computing_data_reduction 'Bruker SAINT'
_computing_molecular_graphics 'Bruker SHELXTL'
_computing_publication_material 'Bruker SHELXTL'
_computing_structure_refinement 'SHELXL-97 (Sheldrick, 2008)'
_computing_structure_solution 'SHELXS-97 (Sheldrick, 2008)'
_diffrn_ambient_temperature 296(2)
_diffrn_measured_fraction_theta_full 1.000
_diffrn_measured_fraction_theta_max 1.000
_diffrn_measurement_device_type 'Bruker APEX-II CCD'
_diffrn_measurement_method '\f and \w scans'
_diffrn_radiation_monochromator graphite
_diffrn_radiation_source 'fine-focus sealed tube'
_diffrn_radiation_type MoK\a
_diffrn_radiation_wavelength 0.71073
_diffrn_reflns_av_R_equivalents 0.0408
_diffrn_reflns_av_sigmaI/netI 0.0331
_diffrn_reflns_limit_h_max 11
_diffrn_reflns_limit_h_min -11
_diffrn_reflns_limit_k_max 13
_diffrn_reflns_limit_k_min -13
_diffrn_reflns_limit_l_max 22
_diffrn_reflns_limit_l_min -22
_diffrn_reflns_number 26224
_diffrn_reflns_theta_full 25.00
_diffrn_reflns_theta_max 25.00
_diffrn_reflns_theta_min 1.94
_exptl_absorpt_coefficient_mu 0.092
_exptl_absorpt_correction_T_max 0.9810
_exptl_absorpt_correction_T_min 0.9599
_exptl_absorpt_correction_type multi-scan
_exptl_absorpt_process_details SADABS,(BRUKER,2006)
_exptl_crystal_colour COLOURLESS
_exptl_crystal_density_diffrn 1.299
_exptl_crystal_density_method 'not measured'
_exptl_crystal_description BLOCK
_exptl_crystal_F_000 776
_exptl_crystal_size_max 0.45
_exptl_crystal_size_mid 0.32
_exptl_crystal_size_min 0.21
_refine_diff_density_max 0.443
_refine_diff_density_min -0.335
_refine_diff_density_rms 0.047
_refine_ls_extinction_method none
_refine_ls_goodness_of_fit_ref 1.033
_refine_ls_hydrogen_treatment constr
_refine_ls_matrix_type full
_refine_ls_number_parameters 493
_refine_ls_number_reflns 6587
_refine_ls_number_restraints 0
_refine_ls_restrained_S_all 1.033
_refine_ls_R_factor_all 0.0655
_refine_ls_R_factor_gt 0.0529
_refine_ls_shift/su_max 0.000
_refine_ls_shift/su_mean 0.000
_refine_ls_structure_factor_coef Fsqd
_refine_ls_weighting_details 'calc w=1/[\s^2^(Fo^2^)+(0.0605P)^2^+0.9853P] where P=(Fo^2^+2Fc^2^)/3'
_refine_ls_weighting_scheme calc
_refine_ls_wR_factor_gt 0.1293
_refine_ls_wR_factor_ref 0.1382
_reflns_number_gt 5320
_reflns_number_total 6587
_reflns_threshold_expression >2sigma(I)
_cod_data_source_file ol5b03707_si_007.cif
_cod_data_source_block am_i_0m
_cod_depositor_comments
;
The following automatic conversions were performed:

'_symmetry_cell_setting' value 'Triclinic' changed to 'triclinic'
according to
/usr/data/users/saulius/crontab/automatic-downloads/current/ACS/lib/dictionaries/cif_core.dic
dictionary named 'cif_core.dic' version 2.4.2 from 2011-04-26.

'_exptl_absorpt_correction_type' value 'MULTI-SCAN' changed to
'multi-scan' according to
/usr/data/users/saulius/crontab/automatic-downloads/current/ACS/lib/dictionaries/cif_core.dic
dictionary named 'cif_core.dic' version 2.4.2 from 2011-04-26.

'_refine_ls_hydrogen_treatment' value 'CONSTR' changed to 'constr'
according to
/usr/data/users/saulius/crontab/automatic-downloads/current/ACS/lib/dictionaries/cif_core.dic
dictionary named 'cif_core.dic' version 2.4.2 from 2011-04-26.

Automatic conversion script
Id: cif_fix_values 4268 2015-11-12 08:31:59Z antanas 
;
_cod_original_sg_symbol_H-M 'P-1   '
_cod_database_code 1542681

loop_
_symmetry_equiv_pos_as_xyz
'x, y, z'
'-x, -y, -z'

loop_
_atom_site_label
_atom_site_type_symbol
_atom_site_fract_x
_atom_site_fract_y
_atom_site_fract_z
_atom_site_U_iso_or_equiv
_atom_site_adp_type
_atom_site_occupancy
_atom_site_symmetry_multiplicity
_atom_site_calc_flag
_atom_site_refinement_flags
O1 O 0.11875(19) 0.69016(16) 0.20384(9) 0.0550(4) Uani 1 1 d .
O2 O 0.07083(14) 0.89595(13) 0.01241(7) 0.0349(3) Uani 1 1 d .
O3 O 0.15880(18) 1.13787(15) 0.13144(12) 0.0674(6) Uani 1 1 d .
O4 O -0.06310(17) 1.14290(13) 0.17169(9) 0.0468(4) Uani 1 1 d .
O5 O 0.53713(16) 0.81406(15) -0.05907(8) 0.0477(4) Uani 1 1 d .
O6 O 0.6985(2) 0.79415(17) 0.20414(9) 0.0565(4) Uani 1 1 d .
O7 O 0.59953(16) 0.79692(15) 0.44499(7) 0.0448(4) Uani 1 1 d .
O8 O 0.4995(2) 0.4802(2) 0.36512(14) 0.0877(7) Uani 1 1 d .
O9 O 0.3032(2) 0.5639(2) 0.39288(15) 0.0932(8) Uani 1 1 d .
O10 O 1.10695(19) 0.80969(19) 0.48823(10) 0.0672(5) Uani 1 1 d .
C1 C 0.0727(2) 0.74251(19) 0.16049(11) 0.0365(5) Uani 1 1 d .
C2 C -0.0362(2) 0.67306(18) 0.10145(11) 0.0348(5) Uani 1 1 d .
C3 C -0.0845(3) 0.5437(2) 0.09352(14) 0.0496(6) Uani 1 1 d .
H3 H -0.0476 0.5020 0.1251 0.060 Uiso 1 1 calc R
C4 C -0.1861(3) 0.4771(2) 0.03954(16) 0.0630(7) Uani 1 1 d .
H4 H -0.2177 0.3906 0.0347 0.076 Uiso 1 1 calc R
C5 C -0.2411(3) 0.5380(2) -0.00749(16) 0.0611(7) Uani 1 1 d .
H5 H -0.3102 0.4926 -0.0439 0.073 Uiso 1 1 calc R
C6 C -0.1946(2) 0.6659(2) -0.00095(13) 0.0458(5) Uani 1 1 d .
H6 H -0.2318 0.7063 -0.0332 0.055 Uiso 1 1 calc R
C7 C -0.0923(2) 0.73476(18) 0.05353(11) 0.0329(4) Uani 1 1 d .
C8 C -0.0431(2) 0.87485(18) 0.06054(11) 0.0325(4) Uani 1 1 d .
H8 H -0.1261 0.9105 0.0468 0.039 Uiso 1 1 calc R
C9 C 0.0067(2) 0.94193(17) 0.13839(11) 0.0331(4) Uani 1 1 d .
H9 H -0.0741 0.9263 0.1690 0.040 Uiso 1 1 calc R
C10 C 0.0469(2) 1.08392(19) 0.14693(12) 0.0396(5) Uani 1 1 d .
C11 C -0.0370(3) 1.2798(2) 0.18113(16) 0.0646(7) Uani 1 1 d .
H11A H -0.1285 1.3080 0.1746 0.078 Uiso 1 1 calc R
H11B H 0.0261 1.3018 0.1445 0.078 Uiso 1 1 calc R
C12 C 0.0299(7) 1.3454(3) 0.2521(2) 0.142(2) Uani 1 1 d .
H12A H -0.0328 1.3247 0.2885 0.213 Uiso 1 1 calc R
H12B H 0.0449 1.4355 0.2565 0.213 Uiso 1 1 calc R
H12C H 0.1217 1.3193 0.2583 0.213 Uiso 1 1 calc R
C13 C 0.1338(2) 0.88146(18) 0.16109(10) 0.0337(4) Uani 1 1 d .
C14 C 0.2070(3) 0.9541(2) 0.23494(12) 0.0475(5) Uani 1 1 d .
H14A H 0.2721 0.9036 0.2502 0.057 Uiso 1 1 calc R
H14B H 0.2656 1.0324 0.2296 0.057 Uiso 1 1 calc R
C15 C 0.1028(3) 0.9867(3) 0.29416(13) 0.0599(7) Uani 1 1 d .
H15A H 0.0475 1.0470 0.2832 0.090 Uiso 1 1 calc R
H15B H 0.1572 1.0226 0.3395 0.090 Uiso 1 1 calc R
H15C H 0.0381 0.9109 0.2971 0.090 Uiso 1 1 calc R
C16 C 0.2415(2) 0.86684(17) 0.10176(10) 0.0316(4) Uani 1 1 d .
C17 C 0.3789(2) 0.8372(2) 0.11304(11) 0.0381(5) Uani 1 1 d .
H17 H 0.4060 0.8284 0.1585 0.046 Uiso 1 1 calc R
C18 C 0.4751(2) 0.8206(2) 0.05965(12) 0.0408(5) Uani 1 1 d .
H18 H 0.5655 0.8006 0.0690 0.049 Uiso 1 1 calc R
C19 C 0.4370(2) 0.83402(18) -0.00853(11) 0.0348(4) Uani 1 1 d .
C20 C 0.3016(2) 0.86259(17) -0.02191(11) 0.0322(4) Uani 1 1 d .
H20 H 0.2758 0.8733 -0.0671 0.039 Uiso 1 1 calc R
C21 C 0.2047(2) 0.87508(16) 0.03246(10) 0.0287(4) Uani 1 1 d .
C22 C 0.4988(3) 0.8208(2) -0.12997(13) 0.0511(6) Uani 1 1 d .
H22A H 0.4146 0.7579 -0.1488 0.077 Uiso 1 1 calc R
H22B H 0.5783 0.8051 -0.1601 0.077 Uiso 1 1 calc R
H22C H 0.4776 0.9038 -0.1291 0.077 Uiso 1 1 calc R
C23 C 0.6368(2) 0.7955(2) 0.25962(11) 0.0393(5) Uani 1 1 d .
C24 C 0.5913(2) 0.9142(2) 0.30173(11) 0.0387(5) Uani 1 1 d .
C25 C 0.6228(3) 1.0255(2) 0.27760(13) 0.0491(6) Uani 1 1 d .
H25 H 0.6737 1.0258 0.2362 0.059 Uiso 1 1 calc R
C26 C 0.5787(3) 1.1349(2) 0.31514(15) 0.0600(7) Uani 1 1 d .
H26 H 0.5997 1.2090 0.2989 0.072 Uiso 1 1 calc R
C27 C 0.5036(3) 1.1350(2) 0.37664(15) 0.0598(7) Uani 1 1 d .
H27 H 0.4740 1.2093 0.4017 0.072 Uiso 1 1 calc R
C28 C 0.4720(3) 1.0258(2) 0.40123(13) 0.0502(6) Uani 1 1 d .
H28 H 0.4210 1.0266 0.4427 0.060 Uiso 1 1 calc R
C29 C 0.5161(2) 0.9143(2) 0.36408(11) 0.0388(5) Uani 1 1 d .
C30 C 0.4853(2) 0.7961(2) 0.39237(11) 0.0414(5) Uani 1 1 d .
H30 H 0.3937 0.7967 0.4166 0.050 Uiso 1 1 calc R
C31 C 0.4691(2) 0.6751(2) 0.33198(12) 0.0428(5) Uani 1 1 d .
H31 H 0.3891 0.6759 0.2982 0.051 Uiso 1 1 calc R
C32 C 0.4292(3) 0.5609(2) 0.36421(14) 0.0542(6) Uani 1 1 d .
C33 C 0.2540(5) 0.4716(4) 0.4349(3) 0.1124(15) Uani 1 1 d .
H33A H 0.1620 0.4206 0.4136 0.135 Uiso 1 1 calc R
H33B H 0.3244 0.4153 0.4338 0.135 Uiso 1 1 calc R
C34 C 0.2372(8) 0.5316(5) 0.5051(3) 0.176(3) Uani 1 1 d .
H34A H 0.3300 0.5761 0.5274 0.264 Uiso 1 1 calc R
H34B H 0.1982 0.4697 0.5309 0.264 Uiso 1 1 calc R
H34C H 0.1719 0.5909 0.5060 0.264 Uiso 1 1 calc R
C35 C 0.6105(2) 0.6771(2) 0.29135(11) 0.0393(5) Uani 1 1 d .
C36 C 0.6093(3) 0.5569(2) 0.23027(13) 0.0530(6) Uani 1 1 d .
H36A H 0.6955 0.5690 0.2034 0.064 Uiso 1 1 calc R
H36B H 0.6147 0.4857 0.2516 0.064 Uiso 1 1 calc R
C37 C 0.4766(4) 0.5236(3) 0.17825(16) 0.0785(9) Uani 1 1 d .
H37A H 0.3927 0.4951 0.2022 0.118 Uiso 1 1 calc R
H37B H 0.4908 0.4574 0.1375 0.118 Uiso 1 1 calc R
H37C H 0.4622 0.5974 0.1620 0.118 Uiso 1 1 calc R
C38 C 0.7394(2) 0.70430(19) 0.34636(11) 0.0371(5) Uani 1 1 d .
C39 C 0.8762(2) 0.6780(2) 0.32660(12) 0.0448(5) Uani 1 1 d .
H39 H 0.8872 0.6363 0.2791 0.054 Uiso 1 1 calc R
C40 C 0.9948(3) 0.7114(2) 0.37466(13) 0.0495(6) Uani 1 1 d .
H40 H 1.0843 0.6912 0.3600 0.059 Uiso 1 1 calc R
C41 C 0.9810(2) 0.7752(2) 0.44500(12) 0.0456(5) Uani 1 1 d .
C42 C 0.8472(2) 0.8021(2) 0.46729(11) 0.0432(5) Uani 1 1 d .
H42 H 0.8370 0.8433 0.5149 0.052 Uiso 1 1 calc R
C43 C 0.7283(2) 0.76712(19) 0.41779(11) 0.0373(5) Uani 1 1 d .
C44 C 1.0974(3) 0.8698(3) 0.56211(15) 0.0744(9) Uani 1 1 d .
H44A H 1.0607 0.9477 0.5656 0.112 Uiso 1 1 calc R
H44B H 1.1921 0.8879 0.5864 0.112 Uiso 1 1 calc R
H44C H 1.0328 0.8145 0.5842 0.112 Uiso 1 1 calc R

loop_
_atom_site_aniso_label
_atom_site_aniso_U_11
_atom_site_aniso_U_22
_atom_site_aniso_U_33
_atom_site_aniso_U_23
_atom_site_aniso_U_13
_atom_site_aniso_U_12
O1 0.0728(12) 0.0535(10) 0.0509(10) 0.0289(8) 0.0055(8) 0.0225(9)
O2 0.0261(7) 0.0411(8) 0.0448(8) 0.0218(6) 0.0032(6) 0.0101(6)
O3 0.0413(10) 0.0373(9) 0.1251(17) 0.0245(10) 0.0162(10) 0.0020(7)
O4 0.0500(9) 0.0292(7) 0.0626(10) 0.0081(7) 0.0109(8) 0.0144(7)
O5 0.0351(8) 0.0631(10) 0.0485(9) 0.0145(8) 0.0118(7) 0.0165(7)
O6 0.0686(11) 0.0663(11) 0.0407(9) 0.0163(8) 0.0159(8) 0.0227(9)
O7 0.0458(9) 0.0608(10) 0.0319(8) 0.0092(7) 0.0055(7) 0.0234(7)
O8 0.0860(15) 0.0756(14) 0.1245(19) 0.0546(14) 0.0312(14) 0.0325(12)
O9 0.0782(15) 0.0736(14) 0.145(2) 0.0539(14) 0.0540(15) 0.0178(11)
O10 0.0501(10) 0.0887(14) 0.0595(11) 0.0064(10) -0.0135(9) 0.0213(9)
C1 0.0419(12) 0.0369(11) 0.0382(11) 0.0163(9) 0.0124(9) 0.0172(9)
C2 0.0368(11) 0.0288(10) 0.0424(11) 0.0117(9) 0.0136(9) 0.0097(8)
C3 0.0637(16) 0.0294(11) 0.0609(15) 0.0167(10) 0.0185(12) 0.0128(11)
C4 0.0707(18) 0.0267(12) 0.0830(19) 0.0040(12) 0.0134(15) -0.0039(12)
C5 0.0567(16) 0.0416(14) 0.0723(18) -0.0029(12) -0.0042(13) -0.0039(12)
C6 0.0389(12) 0.0429(12) 0.0528(14) 0.0068(10) -0.0003(10) 0.0060(10)
C7 0.0288(10) 0.0303(10) 0.0403(11) 0.0073(8) 0.0086(9) 0.0079(8)
C8 0.0244(10) 0.0309(10) 0.0460(12) 0.0149(9) 0.0045(8) 0.0077(8)
C9 0.0300(10) 0.0260(10) 0.0443(11) 0.0097(8) 0.0075(9) 0.0058(8)
C10 0.0362(12) 0.0326(11) 0.0507(13) 0.0096(9) 0.0013(10) 0.0083(9)
C11 0.0761(19) 0.0297(12) 0.087(2) 0.0068(12) 0.0031(16) 0.0174(12)
C12 0.234(6) 0.054(2) 0.116(3) -0.019(2) -0.051(4) 0.028(3)
C13 0.0333(11) 0.0345(10) 0.0348(11) 0.0088(8) 0.0029(9) 0.0097(8)
C14 0.0481(14) 0.0525(14) 0.0403(12) 0.0059(10) 0.0005(10) 0.0117(11)
C15 0.0702(18) 0.0670(17) 0.0407(13) 0.0046(12) 0.0050(12) 0.0190(14)
C16 0.0299(10) 0.0274(10) 0.0380(11) 0.0079(8) 0.0012(8) 0.0066(8)
C17 0.0364(11) 0.0437(12) 0.0362(11) 0.0096(9) -0.0040(9) 0.0131(9)
C18 0.0277(11) 0.0468(12) 0.0488(13) 0.0086(10) -0.0024(9) 0.0137(9)
C19 0.0305(10) 0.0296(10) 0.0434(12) 0.0076(8) 0.0050(9) 0.0043(8)
C20 0.0315(10) 0.0286(10) 0.0380(11) 0.0112(8) 0.0008(8) 0.0045(8)
C21 0.0260(10) 0.0219(9) 0.0397(11) 0.0102(8) -0.0005(8) 0.0046(7)
C22 0.0444(13) 0.0615(15) 0.0477(14) 0.0144(11) 0.0128(11) 0.0072(11)
C23 0.0368(11) 0.0495(13) 0.0313(11) 0.0067(9) -0.0031(9) 0.0117(10)
C24 0.0362(11) 0.0443(12) 0.0344(11) 0.0067(9) -0.0082(9) 0.0093(9)
C25 0.0525(14) 0.0516(14) 0.0433(13) 0.0136(11) -0.0078(11) 0.0078(11)
C26 0.0707(18) 0.0446(14) 0.0651(17) 0.0154(12) -0.0145(14) 0.0098(12)
C27 0.0688(17) 0.0446(14) 0.0618(16) -0.0027(12) -0.0135(14) 0.0221(12)
C28 0.0512(14) 0.0538(14) 0.0432(13) -0.0006(11) -0.0040(11) 0.0207(11)
C29 0.0344(11) 0.0451(12) 0.0354(11) 0.0034(9) -0.0055(9) 0.0127(9)
C30 0.0348(11) 0.0526(13) 0.0396(12) 0.0105(10) 0.0043(9) 0.0158(10)
C31 0.0375(12) 0.0460(12) 0.0447(12) 0.0094(10) -0.0013(10) 0.0093(10)
C32 0.0502(15) 0.0481(14) 0.0638(16) 0.0129(12) 0.0032(12) 0.0075(12)
C33 0.127(3) 0.074(2) 0.145(4) 0.048(2) 0.065(3) 0.004(2)
C34 0.314(9) 0.103(4) 0.136(4) 0.074(3) 0.035(5) 0.039(5)
C35 0.0415(12) 0.0418(12) 0.0339(11) 0.0041(9) 0.0008(9) 0.0124(9)
C36 0.0637(16) 0.0466(13) 0.0452(13) -0.0011(11) -0.0029(12) 0.0173(12)
C37 0.092(2) 0.0609(17) 0.0681(19) -0.0140(14) -0.0312(17) 0.0186(16)
C38 0.0410(12) 0.0391(11) 0.0341(11) 0.0101(9) 0.0032(9) 0.0132(9)
C39 0.0473(13) 0.0516(13) 0.0386(12) 0.0094(10) 0.0075(10) 0.0189(11)
C40 0.0406(13) 0.0635(15) 0.0503(14) 0.0167(12) 0.0062(11) 0.0212(11)
C41 0.0423(13) 0.0496(13) 0.0478(13) 0.0150(11) -0.0052(10) 0.0123(10)
C42 0.0517(14) 0.0481(13) 0.0318(11) 0.0082(9) -0.0013(10) 0.0172(10)
C43 0.0417(12) 0.0396(11) 0.0351(11) 0.0115(9) 0.0054(9) 0.0155(9)
C44 0.0702(19) 0.087(2) 0.0583(17) 0.0017(15) -0.0251(15) 0.0186(16)

loop_
_atom_type_symbol
_atom_type_description
_atom_type_scat_dispersion_real
_atom_type_scat_dispersion_imag
_atom_type_scat_source
C C 0.0033 0.0016 'International Tables Vol C Tables 4.2.6.8 and 6.1.1.4'
H H 0.0000 0.0000 'International Tables Vol C Tables 4.2.6.8 and 6.1.1.4'
O O 0.0106 0.0060 'International Tables Vol C Tables 4.2.6.8 and 6.1.1.4'

loop_
_geom_angle_atom_site_label_1
_geom_angle_atom_site_label_2
_geom_angle_atom_site_label_3
_geom_angle
C21 O2 C8 115.82(14)
C10 O4 C11 115.67(18)
C19 O5 C22 117.70(17)
C43 O7 C30 116.15(15)
C32 O9 C33 118.2(3)
C41 O10 C44 117.7(2)
O1 C1 C2 121.76(19)
O1 C1 C13 121.5(2)
C2 C1 C13 116.62(16)
C3 C2 C7 119.2(2)
C3 C2 C1 119.40(19)
C7 C2 C1 121.42(17)
C4 C3 C2 120.7(2)
C4 C3 H3 119.7
C2 C3 H3 119.7
C3 C4 C5 120.0(2)
C3 C4 H4 120.0
C5 C4 H4 120.0
C4 C5 C6 120.4(2)
C4 C5 H5 119.8
C6 C5 H5 119.8
C5 C6 C7 120.3(2)
C5 C6 H6 119.9
C7 C6 H6 119.9
C6 C7 C2 119.45(19)
C6 C7 C8 119.80(19)
C2 C7 C8 120.75(18)
O2 C8 C7 110.72(15)
O2 C8 C9 110.96(15)
C7 C8 C9 110.53(16)
O2 C8 H8 108.2
C7 C8 H8 108.2
C9 C8 H8 108.2
C10 C9 C8 110.90(16)
C10 C9 C13 113.04(16)
C8 C9 C13 108.10(15)
C10 C9 H9 108.2
C8 C9 H9 108.2
C13 C9 H9 108.2
O3 C10 O4 123.27(19)
O3 C10 C9 125.68(19)
O4 C10 C9 110.99(17)
O4 C11 C12 111.8(3)
O4 C11 H11A 109.2
C12 C11 H11A 109.2
O4 C11 H11B 109.2
C12 C11 H11B 109.2
H11A C11 H11B 107.9
C11 C12 H12A 109.5
C11 C12 H12B 109.5
H12A C12 H12B 109.5
C11 C12 H12C 109.5
H12A C12 H12C 109.5
H12B C12 H12C 109.5
C16 C13 C14 112.52(17)
C16 C13 C1 102.27(15)
C14 C13 C1 111.43(17)
C16 C13 C9 109.90(16)
C14 C13 C9 112.54(17)
C1 C13 C9 107.61(16)
C15 C14 C13 114.9(2)
C15 C14 H14A 108.5
C13 C14 H14A 108.5
C15 C14 H14B 108.5
C13 C14 H14B 108.5
H14A C14 H14B 107.5
C14 C15 H15A 109.5
C14 C15 H15B 109.5
H15A C15 H15B 109.5
C14 C15 H15C 109.5
H15A C15 H15C 109.5
H15B C15 H15C 109.5
C21 C16 C17 116.46(18)
C21 C16 C13 121.48(17)
C17 C16 C13 121.97(18)
C18 C17 C16 122.51(19)
C18 C17 H17 118.7
C16 C17 H17 118.7
C17 C18 C19 119.64(19)
C17 C18 H18 120.2
C19 C18 H18 120.2
O5 C19 C20 124.13(19)
O5 C19 C18 116.30(18)
C20 C19 C18 119.54(19)
C19 C20 C21 119.62(19)
C19 C20 H20 120.2
C21 C20 H20 120.2
O2 C21 C16 122.93(17)
O2 C21 C20 114.95(17)
C16 C21 C20 122.12(17)
O5 C22 H22A 109.5
O5 C22 H22B 109.5
H22A C22 H22B 109.5
O5 C22 H22C 109.5
H22A C22 H22C 109.5
H22B C22 H22C 109.5
O6 C23 C24 120.8(2)
O6 C23 C35 121.33(19)
C24 C23 C35 117.74(18)
C29 C24 C25 119.9(2)
C29 C24 C23 120.69(19)
C25 C24 C23 119.4(2)
C26 C25 C24 120.0(2)
C26 C25 H25 120.0
C24 C25 H25 120.0
C25 C26 C27 120.3(2)
C25 C26 H26 119.9
C27 C26 H26 119.9
C26 C27 C28 120.4(2)
C26 C27 H27 119.8
C28 C27 H27 119.8
C27 C28 C29 120.2(2)
C27 C28 H28 119.9
C29 C28 H28 119.9
C24 C29 C28 119.3(2)
C24 C29 C30 120.66(18)
C28 C29 C30 120.0(2)
O7 C30 C29 110.00(17)
O7 C30 C31 110.13(17)
C29 C30 C31 112.13(18)
O7 C30 H30 108.2
C29 C30 H30 108.2
C31 C30 H30 108.2
C32 C31 C30 108.91(19)
C32 C31 C35 114.62(19)
C30 C31 C35 108.30(18)
C32 C31 H31 108.3
C30 C31 H31 108.3
C35 C31 H31 108.3
O8 C32 O9 123.4(3)
O8 C32 C31 126.9(2)
O9 C32 C31 109.7(2)
C34 C33 O9 110.8(3)
C34 C33 H33A 109.5
O9 C33 H33A 109.5
C34 C33 H33B 109.5
O9 C33 H33B 109.5
H33A C33 H33B 108.1
C33 C34 H34A 109.5
C33 C34 H34B 109.5
H34A C34 H34B 109.5
C33 C34 H34C 109.5
H34A C34 H34C 109.5
H34B C34 H34C 109.5
C38 C35 C36 113.58(18)
C38 C35 C31 108.67(17)
C36 C35 C31 113.22(19)
C38 C35 C23 101.82(17)
C36 C35 C23 109.29(18)
C31 C35 C23 109.63(17)
C37 C36 C35 114.1(2)
C37 C36 H36A 108.7
C35 C36 H36A 108.7
C37 C36 H36B 108.7
C35 C36 H36B 108.7
H36A C36 H36B 107.6
C36 C37 H37A 109.5
C36 C37 H37B 109.5
H37A C37 H37B 109.5
C36 C37 H37C 109.5
H37A C37 H37C 109.5
H37B C37 H37C 109.5
C43 C38 C39 116.8(2)
C43 C38 C35 120.91(18)
C39 C38 C35 122.07(18)
C40 C39 C38 122.2(2)
C40 C39 H39 118.9
C38 C39 H39 118.9
C39 C40 C41 119.7(2)
C39 C40 H40 120.2
C41 C40 H40 120.2
O10 C41 C40 115.5(2)
O10 C41 C42 124.4(2)
C40 C41 C42 120.1(2)
C41 C42 C43 119.2(2)
C41 C42 H42 120.4
C43 C42 H42 120.4
O7 C43 C42 115.13(18)
O7 C43 C38 122.96(19)
C42 C43 C38 121.9(2)
O10 C44 H44A 109.5
O10 C44 H44B 109.5
H44A C44 H44B 109.5
O10 C44 H44C 109.5
H44A C44 H44C 109.5
H44B C44 H44C 109.5

loop_
_geom_bond_atom_site_label_1
_geom_bond_atom_site_label_2
_geom_bond_distance
O1 C1 1.220(2)
O2 C21 1.369(2)
O2 C8 1.444(2)
O3 C10 1.193(3)
O4 C10 1.337(3)
O4 C11 1.452(3)
O5 C19 1.361(2)
O5 C22 1.414(3)
O6 C23 1.213(3)
O7 C43 1.376(2)
O7 C30 1.448(3)
O8 C32 1.187(3)
O9 C32 1.309(3)
O9 C33 1.457(4)
O10 C41 1.371(3)
O10 C44 1.421(3)
C1 C2 1.480(3)
C1 C13 1.538(3)
C2 C3 1.390(3)
C2 C7 1.398(3)
C3 C4 1.372(4)
C3 H3 0.9300
C4 C5 1.375(4)
C4 H4 0.9300
C5 C6 1.377(3)
C5 H5 0.9300
C6 C7 1.388(3)
C6 H6 0.9300
C7 C8 1.506(3)
C8 C9 1.522(3)
C8 H8 0.9800
C9 C10 1.513(3)
C9 C13 1.551(3)
C9 H9 0.9800
C11 C12 1.452(5)
C11 H11A 0.9700
C11 H11B 0.9700
C12 H12A 0.9600
C12 H12B 0.9600
C12 H12C 0.9600
C13 C16 1.526(3)
C13 C14 1.533(3)
C14 C15 1.521(3)
C14 H14A 0.9700
C14 H14B 0.9700
C15 H15A 0.9600
C15 H15B 0.9600
C15 H15C 0.9600
C16 C21 1.387(3)
C16 C17 1.398(3)
C17 C18 1.371(3)
C17 H17 0.9300
C18 C19 1.389(3)
C18 H18 0.9300
C19 C20 1.384(3)
C20 C21 1.387(3)
C20 H20 0.9300
C22 H22A 0.9600
C22 H22B 0.9600
C22 H22C 0.9600
C23 C24 1.492(3)
C23 C35 1.545(3)
C24 C29 1.392(3)
C24 C25 1.395(3)
C25 C26 1.376(4)
C25 H25 0.9300
C26 C27 1.378(4)
C26 H26 0.9300
C27 C28 1.379(4)
C27 H27 0.9300
C28 C29 1.393(3)
C28 H28 0.9300
C29 C30 1.507(3)
C30 C31 1.526(3)
C30 H30 0.9800
C31 C32 1.520(3)
C31 C35 1.543(3)
C31 H31 0.9800
C33 C34 1.371(6)
C33 H33A 0.9700
C33 H33B 0.9700
C34 H34A 0.9600
C34 H34B 0.9600
C34 H34C 0.9600
C35 C38 1.526(3)
C35 C36 1.542(3)
C36 C37 1.514(4)
C36 H36A 0.9700
C36 H36B 0.9700
C37 H37A 0.9600
C37 H37B 0.9600
C37 H37C 0.9600
C38 C43 1.390(3)
C38 C39 1.394(3)
C39 C40 1.369(3)
C39 H39 0.9300
C40 C41 1.380(3)
C40 H40 0.9300
C41 C42 1.381(3)
C42 C43 1.387(3)
C42 H42 0.9300
C44 H44A 0.9600
C44 H44B 0.9600
C44 H44C 0.9600

loop_
_geom_torsion_atom_site_label_1
_geom_torsion_atom_site_label_2
_geom_torsion_atom_site_label_3
_geom_torsion_atom_site_label_4
_geom_torsion
O1 C1 C2 C3 -2.1(3)
C13 C1 C2 C3 173.44(18)
O1 C1 C2 C7 177.68(19)
C13 C1 C2 C7 -6.8(3)
C7 C2 C3 C4 -0.1(3)
C1 C2 C3 C4 179.6(2)
C2 C3 C4 C5 0.1(4)
C3 C4 C5 C6 0.2(4)
C4 C5 C6 C7 -0.4(4)
C5 C6 C7 C2 0.4(3)
C5 C6 C7 C8 -179.5(2)
C3 C2 C7 C6 -0.1(3)
C1 C2 C7 C6 -179.88(18)
C3 C2 C7 C8 179.79(18)
C1 C2 C7 C8 0.0(3)
C21 O2 C8 C7 -74.1(2)
C21 O2 C8 C9 49.0(2)
C6 C7 C8 O2 -83.6(2)
C2 C7 C8 O2 96.4(2)
C6 C7 C8 C9 152.99(18)
C2 C7 C8 C9 -26.9(2)
O2 C8 C9 C10 60.6(2)
C7 C8 C9 C10 -176.23(16)
O2 C8 C9 C13 -63.89(19)
C7 C8 C9 C13 59.3(2)
C11 O4 C10 O3 -1.9(3)
C11 O4 C10 C9 -179.30(19)
C8 C9 C10 O3 -79.8(3)
C13 C9 C10 O3 41.8(3)
C8 C9 C10 O4 97.5(2)
C13 C9 C10 O4 -140.86(18)
C10 O4 C11 C12 -88.0(4)
O1 C1 C13 C16 98.5(2)
C2 C1 C13 C16 -77.0(2)
O1 C1 C13 C14 -21.9(3)
C2 C1 C13 C14 162.52(17)
O1 C1 C13 C9 -145.77(19)
C2 C1 C13 C9 38.7(2)
C10 C9 C13 C16 -77.6(2)
C8 C9 C13 C16 45.6(2)
C10 C9 C13 C14 48.7(2)
C8 C9 C13 C14 171.84(16)
C10 C9 C13 C1 171.83(16)
C8 C9 C13 C1 -65.01(19)
C16 C13 C14 C15 172.43(19)
C1 C13 C14 C15 -73.4(2)
C9 C13 C14 C15 47.6(3)
C14 C13 C16 C21 -142.15(19)
C1 C13 C16 C21 98.2(2)
C9 C13 C16 C21 -15.9(2)
C14 C13 C16 C17 41.6(3)
C1 C13 C16 C17 -78.0(2)
C9 C13 C16 C17 167.91(18)
C21 C16 C17 C18 1.9(3)
C13 C16 C17 C18 178.30(19)
C16 C17 C18 C19 0.3(3)
C22 O5 C19 C20 -1.2(3)
C22 O5 C19 C18 176.94(19)
C17 C18 C19 O5 -178.91(19)
C17 C18 C19 C20 -0.7(3)
O5 C19 C20 C21 176.85(17)
C18 C19 C20 C21 -1.2(3)
C8 O2 C21 C16 -16.3(2)
C8 O2 C21 C20 163.69(16)
C17 C16 C21 O2 176.06(17)
C13 C16 C21 O2 -0.3(3)
C17 C16 C21 C20 -3.9(3)
C13 C16 C21 C20 179.69(17)
C19 C20 C21 O2 -176.32(16)
C19 C20 C21 C16 3.7(3)
O6 C23 C24 C29 177.8(2)
C35 C23 C24 C29 -5.6(3)
O6 C23 C24 C25 -1.3(3)
C35 C23 C24 C25 175.31(19)
C29 C24 C25 C26 -0.5(3)
C23 C24 C25 C26 178.6(2)
C24 C25 C26 C27 0.1(4)
C25 C26 C27 C28 0.1(4)
C26 C27 C28 C29 0.1(4)
C25 C24 C29 C28 0.7(3)
C23 C24 C29 C28 -178.43(19)
C25 C24 C29 C30 -177.97(19)
C23 C24 C29 C30 2.9(3)
C27 C28 C29 C24 -0.5(3)
C27 C28 C29 C30 178.2(2)
C43 O7 C30 C29 -76.5(2)
C43 O7 C30 C31 47.6(2)
C24 C29 C30 O7 92.9(2)
C28 C29 C30 O7 -85.8(2)
C24 C29 C30 C31 -30.0(3)
C28 C29 C30 C31 151.3(2)
O7 C30 C31 C32 60.6(2)
C29 C30 C31 C32 -176.60(18)
O7 C30 C31 C35 -64.7(2)
C29 C30 C31 C35 58.2(2)
C33 O9 C32 O8 7.0(5)
C33 O9 C32 C31 -172.2(3)
C30 C31 C32 O8 -116.2(3)
C35 C31 C32 O8 5.3(4)
C30 C31 C32 O9 62.9(3)
C35 C31 C32 O9 -175.6(2)
C32 O9 C33 C34 118.2(5)
C32 C31 C35 C38 -70.9(2)
C30 C31 C35 C38 50.9(2)
C32 C31 C35 C36 56.3(3)
C30 C31 C35 C36 178.06(18)
C32 C31 C35 C23 178.57(18)
C30 C31 C35 C23 -59.6(2)
O6 C23 C35 C38 95.9(2)
C24 C23 C35 C38 -80.7(2)
O6 C23 C35 C36 -24.5(3)
C24 C23 C35 C36 158.91(19)
O6 C23 C35 C31 -149.1(2)
C24 C23 C35 C31 34.3(2)
C38 C35 C36 C37 176.0(2)
C31 C35 C36 C37 51.4(3)
C23 C35 C36 C37 -71.1(3)
C36 C35 C38 C43 -150.8(2)
C31 C35 C38 C43 -23.8(3)
C23 C35 C38 C43 91.8(2)
C36 C35 C38 C39 34.9(3)
C31 C35 C38 C39 161.9(2)
C23 C35 C38 C39 -82.5(2)
C43 C38 C39 C40 0.2(3)
C35 C38 C39 C40 174.7(2)
C38 C39 C40 C41 -1.1(4)
C44 O10 C41 C40 -176.8(2)
C44 O10 C41 C42 4.3(4)
C39 C40 C41 O10 -177.1(2)
C39 C40 C41 C42 1.8(4)
O10 C41 C42 C43 177.2(2)
C40 C41 C42 C43 -1.6(3)
C30 O7 C43 C42 162.70(18)
C30 O7 C43 C38 -18.5(3)
C41 C42 C43 O7 179.51(19)
C41 C42 C43 C38 0.7(3)
C39 C38 C43 O7 -178.74(19)
C35 C38 C43 O7 6.7(3)
C39 C38 C43 C42 0.0(3)
C35 C38 C43 C42 -174.60(19)
